data_4077083
loop_
_publ_author_name
'Bastero, Amaia'
'Ruiz, Aurora'
'Claver, Carmen'
'Milani, Barbara'
'Zangrando, Ennio'

_publ_section_title
;
 Influence of Pyridine-Imidazoline Ligands on the Reactivity of
 Palladium-Methyl Complexes with Carbon Monoxide
;
_journal_issue 26
_journal_name_full Organometallics
_journal_page_first 5820
_journal_paper_doi 10.1021/om020568b
_journal_volume 21
_journal_year 2002
_chemical_formula_sum 'C22 H19 Cl F3 N3 O2 Pd S'
_chemical_formula_weight 588.31
_chemical_name_systematic
;
 chloro-methyl-(1-trifluoromethylsulfonyl-2-(2-pyridyl)-4,5-diphenyl-
  -imidazoline,N,N')-palladium(II)
;
_space_group_IT_number 14
_symmetry_cell_setting monoclinic
_symmetry_space_group_name_Hall '-P 2ybc'
_symmetry_space_group_name_H-M 'P 1 21/c 1'
_atom_sites_solution_hydrogens geom
_atom_sites_solution_primary direct
_atom_sites_solution_secondary difmap
_audit_creation_method SHELXL-97
_cell_angle_alpha 90.00
_cell_angle_beta 99.84(2)
_cell_angle_gamma 90.00
_cell_formula_units_Z 4
_cell_length_a 10.698(3)
_cell_length_b 10.368(4)
_cell_length_c 21.206(5)
_cell_measurement_temperature 293(2)
_cell_volume 2317.5(12)
_computing_cell_refinement 'Mosflm (J. Appl. Cryst., 1993, 21, 67)'
_computing_data_collection 'Nonius xpress'
_computing_data_reduction 'Mosflm (J. Appl. Cryst., 1993, 21, 67)'
_computing_molecular_graphics 'Ortep3/windows (Farrugia,1997)'
_computing_publication_material 'Wingx 1.64.03 (Farrugia, 1999)'
_computing_structure_refinement 'Shelxl-97 (Sheldrick, 1997)'
_computing_structure_solution 'Shelxs-97 (Sheldrick, 1990)'
_diffrn_ambient_temperature 293(2)
_diffrn_measured_fraction_theta_full 0.922
_diffrn_measured_fraction_theta_max 0.922
_diffrn_measurement_device_type 'image plate dip1030'
_diffrn_measurement_method 'laser scanner'
_diffrn_radiation_monochromator graphite
_diffrn_radiation_source 'fine-focus sealed tube'
_diffrn_radiation_type mok\a
_diffrn_radiation_wavelength 0.71073
_diffrn_reflns_av_R_equivalents 0.0547
_diffrn_reflns_av_sigmaI/netI 0.0753
_diffrn_reflns_limit_h_max 14
_diffrn_reflns_limit_h_min -14
_diffrn_reflns_limit_k_max 14
_diffrn_reflns_limit_k_min -14
_diffrn_reflns_limit_l_max 28
_diffrn_reflns_limit_l_min -28
_diffrn_reflns_number 11040
_diffrn_reflns_theta_full 29.06
_diffrn_reflns_theta_max 29.06
_diffrn_reflns_theta_min 2.19
_exptl_absorpt_coefficient_mu 1.055
_exptl_absorpt_correction_T_max 1.0206
_exptl_absorpt_correction_T_min 0.3770
_exptl_absorpt_correction_type refdelf
_exptl_absorpt_process_details
;
Parkin S,Moezzi B & Hope H, (1995) J. Appl. Cryst. 28, 53-56
Cubic fit to sin(theta)/lambda - 24 parameters
;
_exptl_crystal_density_diffrn 1.686
_exptl_crystal_density_method 'not measured'
_exptl_crystal_F_000 1176
_refine_diff_density_max 0.713
_refine_diff_density_min -0.803
_refine_diff_density_rms 0.094
_refine_ls_extinction_method none
_refine_ls_goodness_of_fit_ref 1.032
_refine_ls_hydrogen_treatment mixed
_refine_ls_matrix_type full
_refine_ls_number_parameters 299
_refine_ls_number_reflns 5719
_refine_ls_number_restraints 0
_refine_ls_restrained_S_all 1.032
_refine_ls_R_factor_all 0.0798
_refine_ls_R_factor_gt 0.0509
_refine_ls_shift/su_max 0.001
_refine_ls_shift/su_mean 0.000
_refine_ls_structure_factor_coef Fsqd
_refine_ls_weighting_details 'calc w=1/[\s^2^(Fo^2^)+(0.0748P)^2^+0.3901P] where P=(Fo^2^+2Fc^2^)/3'
_refine_ls_weighting_scheme calc
_refine_ls_wR_factor_gt 0.1319
_refine_ls_wR_factor_ref 0.1501
_reflns_number_gt 3296
_reflns_number_total 5719
_reflns_threshold_expression >2sigma(I)
_cod_data_source_file om020568b.cif
_cod_data_source_block 2d
_cod_original_sg_symbol_H-M 'P 21/c'
_cod_database_code 4077083

loop_
_symmetry_equiv_pos_as_xyz
'x, y, z'
'-x, y+1/2, -z+1/2'
'-x, -y, -z'
'x, -y-1/2, z-1/2'

loop_
_atom_site_label
_atom_site_type_symbol
_atom_site_fract_x
_atom_site_fract_y
_atom_site_fract_z
_atom_site_U_iso_or_equiv
_atom_site_adp_type
_atom_site_occupancy
_atom_site_symmetry_multiplicity
_atom_site_calc_flag
_atom_site_refinement_flags
Pd Pd 0.05371(4) 0.51716(4) 0.080755(19) 0.05433(17) Uani 1 1 d .
Cl1 Cl 0.26271(16) 0.50437(18) 0.07131(9) 0.0805(5) Uani 1 1 d .
S S -0.40241(12) 0.74278(13) 0.01893(6) 0.0518(3) Uani 1 1 d .
F1 F -0.5390(3) 0.7842(4) 0.10826(17) 0.0773(10) Uani 1 1 d .
F2 F -0.5878(4) 0.8998(4) 0.0246(2) 0.0852(11) Uani 1 1 d .
F3 F -0.4204(4) 0.9439(4) 0.0925(2) 0.0882(12) Uani 1 1 d .
O1 O -0.3329(3) 0.8243(3) -0.01607(17) 0.0599(9) Uani 1 1 d .
O2 O -0.4960(3) 0.6558(4) -0.01107(17) 0.0626(10) Uani 1 1 d .
N1 N 0.0376(4) 0.7237(5) 0.0768(2) 0.0577(11) Uani 1 1 d .
N2 N -0.1328(4) 0.5468(4) 0.0907(2) 0.0504(10) Uani 1 1 d .
N3 N -0.3054(4) 0.6757(4) 0.07746(19) 0.0485(9) Uani 1 1 d .
C2 C 0.1304(6) 0.8092(6) 0.0796(3) 0.0695(16) Uani 1 1 d .
H2 H 0.2125 0.7797 0.0796 0.083 Uiso 1 1 calc R
C3 C 0.1101(7) 0.9402(7) 0.0825(4) 0.084(2) Uani 1 1 d .
H3 H 0.1766 0.9982 0.0833 0.100 Uiso 1 1 calc R
C4 C -0.0115(8) 0.9834(6) 0.0841(4) 0.083(2) Uani 1 1 d .
H4 H -0.0276 1.0710 0.0877 0.099 Uiso 1 1 calc R
C5 C -0.1072(6) 0.8963(5) 0.0806(3) 0.0646(15) Uani 1 1 d .
H5 H -0.1897 0.9240 0.0810 0.077 Uiso 1 1 calc R
C6 C -0.0817(5) 0.7674(5) 0.0764(2) 0.0510(11) Uani 1 1 d .
C7 C -0.1727(4) 0.6618(5) 0.0785(2) 0.0467(11) Uani 1 1 d .
C8 C -0.3462(5) 0.5559(5) 0.1084(2) 0.0549(12) Uani 1 1 d .
H8 H -0.4279 0.5261 0.0847 0.066 Uiso 1 1 calc R
C9 C -0.2387(5) 0.4590(5) 0.0979(2) 0.0531(12) Uani 1 1 d .
H9 H -0.2655 0.4137 0.0573 0.064 Uiso 1 1 calc R
C10 C -0.2052(5) 0.3602(5) 0.1504(2) 0.0543(12) Uani 1 1 d .
C11 C -0.2617(6) 0.2423(6) 0.1454(3) 0.0691(15) Uani 1 1 d .
H11 H -0.3187 0.2219 0.1086 0.083 Uiso 1 1 calc R
C12 C -0.2363(7) 0.1524(7) 0.1938(4) 0.087(2) Uani 1 1 d .
H12 H -0.2770 0.0728 0.1898 0.104 Uiso 1 1 calc R
C13 C -0.1508(7) 0.1811(8) 0.2478(3) 0.092(2) Uani 1 1 d .
H13 H -0.1320 0.1202 0.2803 0.111 Uiso 1 1 calc R
C14 C -0.0930(7) 0.2996(7) 0.2540(3) 0.0795(18) Uani 1 1 d .
H14 H -0.0357 0.3192 0.2909 0.095 Uiso 1 1 calc R
C15 C -0.1192(6) 0.3891(6) 0.2061(3) 0.0693(15) Uani 1 1 d .
H15 H -0.0797 0.4693 0.2105 0.083 Uiso 1 1 calc R
C16 C -0.3583(5) 0.5821(6) 0.1775(3) 0.0630(14) Uani 1 1 d .
C17 C -0.2929(7) 0.6776(8) 0.2135(3) 0.085(2) Uani 1 1 d .
H17 H -0.2381 0.7304 0.1956 0.102 Uiso 1 1 calc R
C18 C -0.3079(9) 0.6967(11) 0.2773(4) 0.116(3) Uani 1 1 d .
H18 H -0.2634 0.7620 0.3015 0.139 Uiso 1 1 calc R
C19 C -0.3882(12) 0.6186(13) 0.3036(4) 0.128(4) Uani 1 1 d .
H19 H -0.3991 0.6304 0.3458 0.153 Uiso 1 1 calc R
C20 C -0.4503(11) 0.5259(12) 0.2682(5) 0.131(4) Uani 1 1 d .
H20 H -0.5040 0.4729 0.2869 0.157 Uiso 1 1 calc R
C21 C -0.4396(7) 0.5036(7) 0.2046(4) 0.091(2) Uani 1 1 d .
H21 H -0.4855 0.4382 0.1811 0.109 Uiso 1 1 calc R
C22 C -0.4925(6) 0.8500(6) 0.0645(3) 0.0632(14) Uani 1 1 d .
C1 C 0.0547(5) 0.3175(4) 0.0841(2) 0.0497(11) Uani 1 1 d .
H1A H 0.0518 0.2896 0.1270 0.075 Uiso 1 1 calc R
H1B H 0.1307 0.2857 0.0712 0.075 Uiso 1 1 calc R
H1C H -0.0179 0.2847 0.0558 0.075 Uiso 1 1 calc R

loop_
_atom_site_aniso_label
_atom_site_aniso_U_11
_atom_site_aniso_U_22
_atom_site_aniso_U_33
_atom_site_aniso_U_23
_atom_site_aniso_U_13
_atom_site_aniso_U_12
Pd 0.0541(3) 0.0555(3) 0.0533(2) -0.00088(18) 0.00889(17) 0.00303(19)
Cl1 0.0593(9) 0.1010(13) 0.0821(11) -0.0027(9) 0.0146(7) 0.0074(8)
S 0.0509(7) 0.0498(7) 0.0532(7) 0.0012(5) 0.0051(5) 0.0025(6)
F1 0.072(2) 0.083(2) 0.082(2) 0.0020(19) 0.0280(18) 0.0051(19)
F2 0.076(2) 0.077(2) 0.102(3) 0.010(2) 0.016(2) 0.023(2)
F3 0.082(2) 0.075(2) 0.111(3) -0.035(2) 0.028(2) -0.011(2)
O1 0.066(2) 0.054(2) 0.061(2) 0.0117(17) 0.0145(17) 0.0037(18)
O2 0.059(2) 0.059(2) 0.063(2) -0.0036(17) -0.0066(17) -0.0016(18)
N1 0.054(3) 0.056(3) 0.065(3) 0.002(2) 0.013(2) -0.006(2)
N2 0.056(2) 0.043(2) 0.052(2) 0.0011(17) 0.0094(18) -0.0034(19)
N3 0.046(2) 0.045(2) 0.055(2) 0.0018(18) 0.0090(17) -0.0035(19)
C2 0.054(3) 0.076(4) 0.077(4) 0.004(3) 0.009(3) -0.016(3)
C3 0.076(4) 0.075(5) 0.095(5) 0.011(4) 0.001(4) -0.028(4)
C4 0.094(5) 0.048(3) 0.105(6) 0.000(3) 0.012(4) -0.009(3)
C5 0.063(3) 0.047(3) 0.083(4) 0.006(3) 0.009(3) -0.008(3)
C6 0.056(3) 0.040(3) 0.056(3) 0.004(2) 0.008(2) -0.008(2)
C7 0.045(3) 0.048(3) 0.047(3) -0.006(2) 0.0059(19) -0.002(2)
C8 0.055(3) 0.055(3) 0.054(3) 0.009(2) 0.006(2) -0.005(3)
C9 0.054(3) 0.052(3) 0.051(3) 0.003(2) 0.000(2) -0.010(2)
C10 0.052(3) 0.057(3) 0.052(3) 0.004(2) 0.002(2) 0.000(2)
C11 0.079(4) 0.056(3) 0.069(4) 0.007(3) 0.002(3) -0.011(3)
C12 0.097(5) 0.069(4) 0.092(5) 0.026(4) 0.012(4) -0.009(4)
C13 0.107(6) 0.097(6) 0.069(4) 0.034(4) 0.002(4) 0.010(4)
C14 0.085(5) 0.087(5) 0.064(4) 0.017(3) 0.004(3) 0.006(4)
C15 0.068(4) 0.066(4) 0.072(4) 0.005(3) 0.007(3) -0.013(3)
C16 0.053(3) 0.076(4) 0.060(3) 0.010(3) 0.011(2) 0.001(3)
C17 0.079(4) 0.107(6) 0.070(4) -0.009(4) 0.016(3) 0.000(4)
C18 0.111(6) 0.167(9) 0.064(5) -0.023(5) 0.003(4) 0.030(6)
C19 0.144(9) 0.186(12) 0.060(5) 0.010(6) 0.035(6) 0.053(8)
C20 0.130(9) 0.179(11) 0.100(7) 0.044(7) 0.066(7) 0.034(8)
C21 0.085(5) 0.103(6) 0.091(5) 0.024(4) 0.036(4) 0.008(4)
C22 0.061(3) 0.056(3) 0.073(4) 0.000(3) 0.011(3) 0.000(3)
C1 0.069(3) 0.030(2) 0.049(3) 0.0019(19) 0.007(2) 0.000(2)

loop_
_atom_type_symbol
_atom_type_description
_atom_type_scat_dispersion_real
_atom_type_scat_dispersion_imag
_atom_type_scat_source
C C 0.0033 0.0016 'International Tables Vol C Tables 4.2.6.8 and 6.1.1.4'
H H 0.0000 0.0000 'International Tables Vol C Tables 4.2.6.8 and 6.1.1.4'
N N 0.0061 0.0033 'International Tables Vol C Tables 4.2.6.8 and 6.1.1.4'
Pd Pd -0.9988 1.0072 'International Tables Vol C Tables 4.2.6.8 and 6.1.1.4'
Cl Cl 0.1484 0.1585 'International Tables Vol C Tables 4.2.6.8 and 6.1.1.4'
S S 0.1246 0.1234 'International Tables Vol C Tables 4.2.6.8 and 6.1.1.4'
F F 0.0171 0.0103 'International Tables Vol C Tables 4.2.6.8 and 6.1.1.4'
O O 0.0106 0.0060 'International Tables Vol C Tables 4.2.6.8 and 6.1.1.4'

loop_
_geom_angle_atom_site_label_1
_geom_angle_atom_site_label_2
_geom_angle_atom_site_label_3
_geom_angle
N2 Pd C1 98.30(19)
N2 Pd N1 77.48(16)
C1 Pd N1 175.72(18)
N2 Pd Cl1 174.71(13)
C1 Pd Cl1 86.88(15)
N1 Pd Cl1 97.35(12)
O2 S O1 122.6(2)
O2 S N3 112.3(2)
O1 S N3 109.3(2)
O2 S C22 103.1(3)
O1 S C22 106.4(3)
N3 S C22 100.3(3)
C2 N1 C6 118.4(5)
C2 N1 Pd 127.6(4)
C6 N1 Pd 113.8(3)
C7 N2 C9 111.0(4)
C7 N2 Pd 114.4(3)
C9 N2 Pd 133.5(3)
C7 N3 C8 105.9(4)
C7 N3 S 123.9(3)
C8 N3 S 119.3(3)
N1 C2 C3 122.5(6)
C2 C3 C4 118.5(6)
C5 C4 C3 119.1(6)
C4 C5 C6 119.7(6)
N1 C6 C5 121.6(5)
N1 C6 C7 112.3(4)
C5 C6 C7 125.7(5)
N2 C7 N3 113.3(4)
N2 C7 C6 120.0(4)
N3 C7 C6 126.1(4)
N3 C8 C16 110.6(4)
N3 C8 C9 101.1(4)
C16 C8 C9 115.8(4)
N2 C9 C10 113.8(4)
N2 C9 C8 102.3(4)
C10 C9 C8 114.6(4)
C11 C10 C15 118.5(5)
C11 C10 C9 120.4(5)
C15 C10 C9 121.0(5)
C10 C11 C12 121.5(6)
C13 C12 C11 119.5(7)
C12 C13 C14 120.0(6)
C15 C14 C13 120.3(6)
C14 C15 C10 120.2(6)
C17 C16 C21 119.4(6)
C17 C16 C8 123.3(5)
C21 C16 C8 117.2(6)
C16 C17 C18 120.6(8)
C19 C18 C17 119.5(9)
C20 C19 C18 119.2(9)
C19 C20 C21 123.5(10)
C16 C21 C20 117.7(9)
F2 C22 F1 108.2(5)
F2 C22 F3 109.2(5)
F1 C22 F3 109.1(5)
F2 C22 S 108.5(4)
F1 C22 S 110.5(4)
F3 C22 S 111.3(4)

loop_
_geom_bond_atom_site_label_1
_geom_bond_atom_site_label_2
_geom_bond_distance
Pd N2 2.065(4)
Pd C1 2.071(4)
Pd N1 2.149(5)
Pd Cl1 2.2824(18)
S O2 1.415(4)
S O1 1.416(4)
S N3 1.631(4)
S C22 1.848(6)
F1 C22 1.317(7)
F2 C22 1.314(7)
F3 C22 1.318(7)
N1 C2 1.325(7)
N1 C6 1.352(7)
N2 C7 1.279(6)
N2 C9 1.480(7)
N3 C7 1.423(6)
N3 C8 1.503(6)
C2 C3 1.379(10)
C3 C4 1.382(11)
C4 C5 1.357(9)
C5 C6 1.370(7)
C6 C7 1.471(7)
C8 C16 1.519(8)
C8 C9 1.571(8)
C9 C10 1.510(7)
C10 C11 1.359(8)
C10 C15 1.400(8)
C11 C12 1.379(8)
C12 C13 1.371(10)
C13 C14 1.372(10)
C14 C15 1.370(8)
C16 C17 1.367(9)
C16 C21 1.386(9)
C17 C18 1.403(10)
C18 C19 1.366(14)
C19 C20 1.327(15)
C20 C21 1.392(12)

loop_
_geom_torsion_atom_site_label_1
_geom_torsion_atom_site_label_2
_geom_torsion_atom_site_label_3
_geom_torsion_atom_site_label_4
_geom_torsion
N2 Pd N1 C2 168.7(5)
C1 Pd N1 C2 178(100)
Cl1 Pd N1 C2 -10.1(5)
N2 Pd N1 C6 -5.9(3)
C1 Pd N1 C6 4(3)
Cl1 Pd N1 C6 175.2(3)
C1 Pd N2 C7 -167.3(4)
N1 Pd N2 C7 12.0(3)
Cl1 Pd N2 C7 24.3(15)
C1 Pd N2 C9 -0.3(5)
N1 Pd N2 C9 179.0(5)
Cl1 Pd N2 C9 -168.7(11)
O2 S N3 C7 117.8(4)
O1 S N3 C7 -21.8(5)
C22 S N3 C7 -133.3(4)
O2 S N3 C8 -21.2(4)
O1 S N3 C8 -160.8(4)
C22 S N3 C8 87.7(4)
C6 N1 C2 C3 0.5(9)
Pd N1 C2 C3 -173.9(5)
N1 C2 C3 C4 1.6(11)
C2 C3 C4 C5 -2.3(12)
C3 C4 C5 C6 0.9(11)
C2 N1 C6 C5 -2.0(8)
Pd N1 C6 C5 173.2(4)
C2 N1 C6 C7 -175.4(5)
Pd N1 C6 C7 -0.2(5)
C4 C5 C6 N1 1.3(9)
C4 C5 C6 C7 173.7(6)
C9 N2 C7 N3 2.3(6)
Pd N2 C7 N3 172.2(3)
C9 N2 C7 C6 173.4(4)
Pd N2 C7 C6 -16.7(6)
C8 N3 C7 N2 14.5(5)
S N3 C7 N2 -129.0(4)
C8 N3 C7 C6 -155.9(5)
S N3 C7 C6 60.6(6)
N1 C6 C7 N2 11.2(7)
C5 C6 C7 N2 -161.8(5)
N1 C6 C7 N3 -178.9(4)
C5 C6 C7 N3 8.1(8)
C7 N3 C8 C16 100.0(5)
S N3 C8 C16 -114.5(4)
C7 N3 C8 C9 -23.2(5)
S N3 C8 C9 122.3(4)
C7 N2 C9 C10 -141.4(5)
Pd N2 C9 C10 51.3(6)
C7 N2 C9 C8 -17.1(5)
Pd N2 C9 C8 175.5(3)
N3 C8 C9 N2 23.8(5)
C16 C8 C9 N2 -95.8(5)
N3 C8 C9 C10 147.4(4)
C16 C8 C9 C10 27.9(7)
N2 C9 C10 C11 -149.2(5)
C8 C9 C10 C11 93.5(6)
N2 C9 C10 C15 33.1(8)
C8 C9 C10 C15 -84.2(7)
C15 C10 C11 C12 0.3(10)
C9 C10 C11 C12 -177.4(6)
C10 C11 C12 C13 -1.1(11)
C11 C12 C13 C14 1.3(12)
C12 C13 C14 C15 -0.7(12)
C13 C14 C15 C10 -0.1(11)
C11 C10 C15 C14 0.3(9)
C9 C10 C15 C14 178.0(6)
N3 C8 C16 C17 -25.3(8)
C9 C8 C16 C17 88.9(7)
N3 C8 C16 C21 155.0(5)
C9 C8 C16 C21 -90.7(7)
C21 C16 C17 C18 -0.1(10)
C8 C16 C17 C18 -179.8(6)
C16 C17 C18 C19 0.2(13)
C17 C18 C19 C20 0.2(15)
C18 C19 C20 C21 -0.7(17)
C17 C16 C21 C20 -0.3(11)
C8 C16 C21 C20 179.3(7)
C19 C20 C21 C16 0.8(15)
O2 S C22 F2 -55.6(4)
O1 S C22 F2 74.6(4)
N3 S C22 F2 -171.6(4)
O2 S C22 F1 62.9(5)
O1 S C22 F1 -167.0(4)
N3 S C22 F1 -53.1(4)
O2 S C22 F3 -175.8(4)
O1 S C22 F3 -45.6(5)
N3 S C22 F3 68.2(5)
